data_4308938
loop_
_publ_author_name
'Tianlu Sheng'
'Sebastian Dechert'
'Isabella Hyla-Kryspin'
'Rainer F. Winter'
'Franc Meyer'

_publ_contact_author_address
; Institut f\"ur Anorganische Chemie
  Georg August Universit\"at G\"ottingen
  Tammannstra\&se 4
  D-37077 G\"ottingen
  Germany
;
_publ_contact_author_email franc.meyer@chemie.uni-goettingen.de
_publ_contact_author_fax 49(551)393063
_publ_contact_author_name 'Prof. Dr. Franc Meyer'
_publ_section_title
;
Redox Site Confinement in Highly Unsymmetric Dimanganese Complexes
;
_journal_name_full 'Inorganic Chemistry'
_journal_page_first 3863
_journal_page_last 3874
_journal_paper_doi 10.1021/ic0503683
_journal_volume 44
_journal_year 2005
_chemical_formula_moiety 'C30 H35 Mn2 N7 O4 +, Cl O4 -'
_chemical_formula_sum 'C30 H35 Cl Mn2 N7 O8'
_chemical_formula_weight 766.98
_chemical_name_systematic
;
 ?
;
_space_group_IT_number 2
_symmetry_cell_setting triclinic
_symmetry_space_group_name_Hall '-P 1'
_symmetry_space_group_name_H-M 'P -1'
_atom_sites_solution_hydrogens geom
_atom_sites_solution_primary direct
_atom_sites_solution_secondary difmap
_audit_creation_method SHELXL-97
_cell_angle_alpha 93.082(3)
_cell_angle_beta 94.497(3)
_cell_angle_gamma 107.938(3)
_cell_formula_units_Z 4
_cell_length_a 12.4810(4)
_cell_length_b 16.1969(6)
_cell_length_c 17.3766(6)
_cell_measurement_reflns_used 68793
_cell_measurement_temperature 133(2)
_cell_measurement_theta_max 24.82
_cell_measurement_theta_min 1.70
_cell_volume 3320.4(2)
_computing_cell_refinement 'X-AREA (Stoe & Cie, 2002)'
_computing_data_collection 'X-AREA (Stoe & Cie, 2002)'
_computing_data_reduction 'X-AREA (Stoe & Cie, 2002)'
_computing_molecular_graphics 'DIAMOND (Brandenburg, 2001)'
_computing_publication_material 'SHELXL-97 (Sheldrick, 1997)'
_computing_structure_refinement 'SHELXL-97 (Sheldrick, 1997)'
_computing_structure_solution 'SHELXS-97 (Sheldrick, 1990)'
_diffrn_ambient_temperature 133(2)
_diffrn_measured_fraction_theta_full 0.992
_diffrn_measured_fraction_theta_max 0.992
_diffrn_measurement_device_type 'Stoe IPDS II'
_diffrn_measurement_method \w
_diffrn_radiation_monochromator graphite
_diffrn_radiation_source 'fine-focus sealed tube'
_diffrn_radiation_type MoK\a
_diffrn_radiation_wavelength 0.71073
_diffrn_reflns_av_R_equivalents 0.0507
_diffrn_reflns_av_sigmaI/netI 0.0243
_diffrn_reflns_limit_h_max 14
_diffrn_reflns_limit_h_min -14
_diffrn_reflns_limit_k_max 19
_diffrn_reflns_limit_k_min -19
_diffrn_reflns_limit_l_max 20
_diffrn_reflns_limit_l_min -19
_diffrn_reflns_number 68793
_diffrn_reflns_theta_full 24.82
_diffrn_reflns_theta_max 24.82
_diffrn_reflns_theta_min 1.70
_diffrn_standards_decay_% 0
_diffrn_standards_number 0
_exptl_absorpt_coefficient_mu 0.901
_exptl_absorpt_correction_type none
_exptl_crystal_colour orange
_exptl_crystal_density_diffrn 1.534
_exptl_crystal_density_method 'not measured'
_exptl_crystal_description block
_exptl_crystal_F_000 1580
_exptl_crystal_size_max 0.22
_exptl_crystal_size_mid 0.20
_exptl_crystal_size_min 0.18
_refine_diff_density_max 0.784
_refine_diff_density_min -0.557
_refine_diff_density_rms 0.055
_refine_ls_extinction_method none
_refine_ls_goodness_of_fit_ref 1.033
_refine_ls_hydrogen_treatment mixed
_refine_ls_matrix_type full
_refine_ls_number_parameters 883
_refine_ls_number_reflns 11395
_refine_ls_number_restraints 6
_refine_ls_restrained_S_all 1.033
_refine_ls_R_factor_all 0.0382
_refine_ls_R_factor_gt 0.0320
_refine_ls_shift/su_max 0.001
_refine_ls_shift/su_mean 0.000
_refine_ls_structure_factor_coef Fsqd
_refine_ls_weighting_details 'calc w=1/[\s^2^(Fo^2^)+(0.0294P)^2^+4.0369P] where P=(Fo^2^+2Fc^2^)/3'
_refine_ls_weighting_scheme calc
_refine_ls_wR_factor_gt 0.0745
_refine_ls_wR_factor_ref 0.0775
_reflns_number_gt 10139
_reflns_number_total 11395
_reflns_threshold_expression >2sigma(I)
_cod_data_source_file ic0503683si20050310_082735_1.cif
_cod_data_source_block 6
_cod_database_code 4308938

loop_
_symmetry_equiv_pos_as_xyz
'x, y, z'
'-x, -y, -z'

loop_
_atom_site_label
_atom_site_type_symbol
_atom_site_fract_x
_atom_site_fract_y
_atom_site_fract_z
_atom_site_U_iso_or_equiv
_atom_site_adp_type
_atom_site_occupancy
_atom_site_symmetry_multiplicity
_atom_site_calc_flag
_atom_site_refinement_flags
_atom_site_disorder_assembly
_atom_site_disorder_group
Mn1 Mn 0.65437(3) 0.51220(2) 0.64718(2) 0.01898(8) Uani 1 1 d . . .
Mn2 Mn 0.39548(3) 0.58534(2) 0.750485(19) 0.01777(8) Uani 1 1 d . . .
Mn11 Mn 0.86750(3) 1.11281(2) 0.495532(19) 0.01645(8) Uani 1 1 d . . .
Mn12 Mn 0.87425(3) 1.09764(2) 0.737006(19) 0.01689(8) Uani 1 1 d . . .
Cl1 Cl 0.82080(5) 0.63873(3) 0.99949(3) 0.02237(12) Uani 1 1 d . . .
Cl2 Cl 0.60349(6) 0.94415(5) 1.15788(4) 0.03966(16) Uani 1 1 d D . .
N1 N 0.57141(15) 0.59704(12) 0.61932(11) 0.0194(4) Uani 1 1 d . . .
N2 N 0.50818(15) 0.63303(12) 0.66252(11) 0.0192(4) Uani 1 1 d . . .
N3 N 0.32461(16) 0.68845(11) 0.69004(11) 0.0200(4) Uani 1 1 d . . .
N4 N 0.24148(16) 0.59497(12) 0.81408(11) 0.0227(4) Uani 1 1 d . . .
N5 N 0.24721(16) 0.50292(12) 0.66729(11) 0.0203(4) Uani 1 1 d . . .
N6 N 0.61688(17) 0.80109(13) 0.90724(12) 0.0272(4) Uani 1 1 d . . .
N7 N 0.47889(16) 0.39789(12) 0.89004(11) 0.0216(4) Uani 1 1 d . . .
N11 N 0.99791(15) 1.14474(11) 0.57919(10) 0.0172(4) Uani 1 1 d . . .
N12 N 0.99904(15) 1.14172(11) 0.65742(10) 0.0172(4) Uani 1 1 d . . .
N13 N 1.04639(15) 1.10017(11) 0.80601(10) 0.0173(4) Uani 1 1 d . . .
N14 N 0.84149(16) 1.08542(12) 0.86451(11) 0.0222(4) Uani 1 1 d . . .
N15 N 0.86517(15) 0.95426(12) 0.73502(10) 0.0184(4) Uani 1 1 d . . .
N16 N 0.82365(18) 1.31785(13) 0.85676(12) 0.0289(5) Uani 1 1 d . . .
N17 N 0.54221(16) 1.08025(12) 0.64026(11) 0.0233(4) Uani 1 1 d . . .
O1 O 0.71340(16) 0.56830(12) 0.81221(10) 0.0351(4) Uani 1 1 d . . .
O2 O 0.47417(16) 0.35291(11) 0.67371(11) 0.0365(4) Uani 1 1 d . . .
O3 O 0.49026(15) 0.68429(11) 0.83950(10) 0.0320(4) Uani 1 1 d . . .
O4 O 0.41069(14) 0.47795(10) 0.80803(9) 0.0244(4) Uani 1 1 d . . .
O5 O 0.70309(15) 0.63085(13) 0.98581(11) 0.0347(4) Uani 1 1 d . . .
O6 O 0.88606(16) 0.70512(12) 0.95495(12) 0.0401(5) Uani 1 1 d . . .
O7 O 0.83748(16) 0.55689(11) 0.97818(10) 0.0325(4) Uani 1 1 d . . .
O8 O 0.85735(16) 0.66271(12) 1.08104(10) 0.0364(4) Uani 1 1 d . . .
O11 O 0.73950(17) 1.22800(12) 0.54359(12) 0.0404(5) Uani 1 1 d . . .
O12 O 0.70665(14) 0.95624(10) 0.54550(10) 0.0281(4) Uani 1 1 d . . .
O13 O 0.86959(15) 1.23429(10) 0.76351(10) 0.0289(4) Uani 1 1 d . . .
O14 O 0.69980(13) 1.06015(10) 0.69916(9) 0.0225(3) Uani 1 1 d . . .
O15A O 0.5525(3) 0.9879(2) 1.1011(2) 0.0653(9) Uani 0.773(3) 1 d P A 1
O16A O 0.6689(3) 1.0081(5) 1.2127(3) 0.157(3) Uani 0.773(3) 1 d P A 1
O17A O 0.5102(3) 0.8804(3) 1.1831(3) 0.0900(14) Uani 0.773(3) 1 d P A 1
O15B O 0.6357(9) 0.9173(7) 1.2289(5) 0.0653(9) Uani 0.227(3) 1 d PD A 2
O16B O 0.4887(7) 0.8999(7) 1.1369(7) 0.157(3) Uani 0.227(3) 1 d PD A 2
O17B O 0.6190(9) 1.0335(5) 1.1668(7) 0.0900(14) Uani 0.227(3) 1 d PD A 2
O18 O 0.67453(17) 0.90817(15) 1.11606(13) 0.0476(5) Uani 1 1 d . A .
C1 C 0.54681(19) 0.70956(15) 0.55818(14) 0.0239(5) Uani 1 1 d . . .
H1 H 0.5503 0.7509 0.5225 0.080 Uiso 1 1 calc R . .
C2 C 0.59472(19) 0.64227(15) 0.55612(13) 0.0220(5) Uani 1 1 d . . .
C3 C 0.49304(18) 0.70087(14) 0.62524(13) 0.0211(5) Uani 1 1 d . . .
C4 C 0.6582(2) 0.60846(16) 0.49863(14) 0.0266(5) Uani 1 1 d . . .
H4A H 0.7112 0.6566 0.4769 0.080 Uiso 1 1 calc R . .
H4B H 0.6059 0.5725 0.4567 0.080 Uiso 1 1 calc R . .
C5 C 0.72073(19) 0.55542(15) 0.54077(13) 0.0241(5) Uani 1 1 d . . .
C6 C 0.80699(19) 0.58634(16) 0.60359(14) 0.0252(5) Uani 1 1 d . . .
H6 H 0.8462 0.6444 0.6193 0.080 Uiso 1 1 calc R . .
C7 C 0.8226(2) 0.51246(17) 0.63822(15) 0.0286(5) Uani 1 1 d . . .
H7 H 0.8735 0.5140 0.6808 0.080 Uiso 1 1 calc R . .
C8 C 0.7475(2) 0.43667(17) 0.59681(15) 0.0307(6) Uani 1 1 d . . .
H8 H 0.7401 0.3795 0.6072 0.080 Uiso 1 1 calc R . .
C9 C 0.6848(2) 0.46363(16) 0.53596(15) 0.0290(5) Uani 1 1 d . . .
H9 H 0.6299 0.4269 0.4995 0.080 Uiso 1 1 calc R . .
C10 C 0.4246(2) 0.75132(14) 0.66156(14) 0.0244(5) Uani 1 1 d . . .
H10A H 0.4700 0.7908 0.7043 0.080 Uiso 1 1 calc R . .
H10B H 0.4001 0.7854 0.6237 0.080 Uiso 1 1 calc R . .
C11 C 0.2744(2) 0.72806(15) 0.75008(14) 0.0273(5) Uani 1 1 d . . .
H11A H 0.2309 0.7619 0.7262 0.080 Uiso 1 1 calc R . .
H11B H 0.3341 0.7670 0.7862 0.080 Uiso 1 1 calc R . .
C12 C 0.1987(2) 0.65842(15) 0.79294(14) 0.0243(5) Uani 1 1 d . . .
C13 C 0.0926(2) 0.65934(18) 0.81016(16) 0.0340(6) Uani 1 1 d . . .
H13 H 0.0647 0.7033 0.7941 0.080 Uiso 1 1 calc R . .
C14 C 0.0282(2) 0.5943(2) 0.85160(16) 0.0391(7) Uani 1 1 d . . .
H14 H -0.0430 0.5940 0.8641 0.080 Uiso 1 1 calc R . .
C15 C 0.0728(2) 0.53009(18) 0.87375(16) 0.0356(6) Uani 1 1 d . . .
H15 H 0.0320 0.4857 0.9019 0.080 Uiso 1 1 calc R . .
C16 C 0.1783(2) 0.53242(16) 0.85372(14) 0.0279(5) Uani 1 1 d . . .
H16 H 0.2070 0.4884 0.8685 0.080 Uiso 1 1 calc R . .
C17 C 0.24063(19) 0.64323(14) 0.62434(14) 0.0224(5) Uani 1 1 d . . .
H17A H 0.2777 0.6508 0.5770 0.080 Uiso 1 1 calc R . .
H17B H 0.1820 0.6710 0.6200 0.080 Uiso 1 1 calc R . .
C18 C 0.18524(19) 0.54667(14) 0.63045(13) 0.0199(5) Uani 1 1 d . . .
C19 C 0.0771(2) 0.50522(15) 0.59541(14) 0.0252(5) Uani 1 1 d . . .
H19 H 0.0361 0.5369 0.5702 0.080 Uiso 1 1 calc R . .
C20 C 0.0303(2) 0.41616(16) 0.59817(15) 0.0292(5) Uani 1 1 d . . .
H20 H -0.0424 0.3873 0.5750 0.080 Uiso 1 1 calc R . .
C21 C 0.0931(2) 0.37078(15) 0.63577(15) 0.0280(5) Uani 1 1 d . . .
H21 H 0.0637 0.3109 0.6384 0.080 Uiso 1 1 calc R . .
C22 C 0.2005(2) 0.41630(14) 0.66933(14) 0.0240(5) Uani 1 1 d . . .
H22 H 0.2427 0.3857 0.6946 0.080 Uiso 1 1 calc R . .
C23 C 0.68555(19) 0.54638(14) 0.74666(14) 0.0232(5) Uani 1 1 d . . .
C24 C 0.5416(2) 0.41886(15) 0.66378(14) 0.0243(5) Uani 1 1 d . . .
C25 C 0.5893(2) 0.72536(15) 0.86651(13) 0.0239(5) Uani 1 1 d . . .
H25 H 0.6462 0.7013 0.8574 0.080 Uiso 1 1 calc R . .
C26 C 0.7344(2) 0.84792(17) 0.93554(17) 0.0361(6) Uani 1 1 d . . .
H26A H 0.7802 0.8108 0.9275 0.080 Uiso 1 1 calc R . .
H26B H 0.7393 0.8648 0.9898 0.080 Uiso 1 1 calc R . .
H26C H 0.7610 0.8989 0.9079 0.080 Uiso 1 1 calc R . .
C27 C 0.5320(3) 0.8429(2) 0.9231(2) 0.0541(9) Uani 1 1 d . . .
H27A H 0.5328 0.8855 0.8867 0.080 Uiso 1 1 calc R . .
H27B H 0.5488 0.8708 0.9747 0.080 Uiso 1 1 calc R . .
H27C H 0.4586 0.7998 0.9183 0.080 Uiso 1 1 calc R . .
C28 C 0.47745(19) 0.47231(14) 0.86356(13) 0.0218(5) Uani 1 1 d . . .
H28 H 0.5289 0.5235 0.8875 0.080 Uiso 1 1 calc R . .
C29 C 0.5538(2) 0.39604(18) 0.95833(15) 0.0324(6) Uani 1 1 d . . .
H29A H 0.6046 0.4536 0.9730 0.080 Uiso 1 1 calc R . .
H29B H 0.5967 0.3576 0.9467 0.080 Uiso 1 1 calc R . .
H29C H 0.5095 0.3756 1.0002 0.080 Uiso 1 1 calc R . .
C30 C 0.3998(2) 0.31492(15) 0.85599(15) 0.0297(5) Uani 1 1 d . . .
H30A H 0.3473 0.2902 0.8925 0.080 Uiso 1 1 calc R . .
H30B H 0.4410 0.2757 0.8433 0.080 Uiso 1 1 calc R . .
H30C H 0.3591 0.3244 0.8098 0.080 Uiso 1 1 calc R . .
C101 C 1.17953(18) 1.18529(13) 0.62897(13) 0.0198(5) Uani 1 1 d . . .
H101 H 1.2582 1.2035 0.6337 0.080 Uiso 1 1 calc R . .
C102 C 1.10579(18) 1.17081(13) 0.56122(13) 0.0183(4) Uani 1 1 d . . .
C103 C 1.10868(18) 1.16630(13) 0.68747(13) 0.0187(4) Uani 1 1 d . . .
C104 C 1.12422(19) 1.17773(15) 0.47700(14) 0.0237(5) Uani 1 1 d . . .
H10C H 1.1596 1.2381 0.4676 0.080 Uiso 1 1 calc R . .
H10D H 1.1738 1.1448 0.4627 0.080 Uiso 1 1 calc R . .
C105 C 1.01157(19) 1.14218(14) 0.42953(13) 0.0198(5) Uani 1 1 d . . .
C106 C 0.94881(19) 1.05244(15) 0.41510(13) 0.0220(5) Uani 1 1 d . . .
H106 H 0.9757 1.0060 0.4245 0.080 Uiso 1 1 calc R . .
C107 C 0.8374(2) 1.04619(16) 0.38364(13) 0.0250(5) Uani 1 1 d . . .
H107 H 0.7786 0.9949 0.3694 0.080 Uiso 1 1 calc R . .
C108 C 0.8318(2) 1.13143(16) 0.37778(14) 0.0269(5) Uani 1 1 d . . .
H108 H 0.7687 1.1460 0.3591 0.080 Uiso 1 1 calc R . .
C109 C 0.9405(2) 1.19143(15) 0.40577(14) 0.0248(5) Uani 1 1 d . . .
H109 H 0.9607 1.2518 0.4079 0.080 Uiso 1 1 calc R . .
C110 C 1.13427(18) 1.17154(14) 0.77387(13) 0.0202(5) Uani 1 1 d . . .
H11C H 1.2086 1.1657 0.7865 0.080 Uiso 1 1 calc R . .
H11D H 1.1343 1.2276 0.7966 0.080 Uiso 1 1 calc R . .
C111 C 1.04626(19) 1.11568(15) 0.89038(13) 0.0222(5) Uani 1 1 d . . .
H11E H 1.0879 1.1763 0.9059 0.080 Uiso 1 1 calc R . .
H11F H 1.0859 1.0804 0.9163 0.080 Uiso 1 1 calc R . .
C112 C 0.92938(19) 1.09524(14) 0.91749(13) 0.0201(5) Uani 1 1 d . . .
C113 C 0.9168(2) 1.09403(16) 0.99621(14) 0.0276(5) Uani 1 1 d . . .
H113 H 0.9788 1.1001 1.0319 0.080 Uiso 1 1 calc R . .
C114 C 0.8112(2) 1.08375(17) 1.02084(15) 0.0316(6) Uani 1 1 d . . .
H114 H 0.8013 1.0831 1.0733 0.080 Uiso 1 1 calc R . .
C115 C 0.7199(2) 1.07434(16) 0.96618(15) 0.0293(5) Uani 1 1 d . . .
H115 H 0.6481 1.0677 0.9813 0.080 Uiso 1 1 calc R . .
C116 C 0.7385(2) 1.07504(16) 0.88908(14) 0.0259(5) Uani 1 1 d . . .
H116 H 0.6774 1.0681 0.8523 0.080 Uiso 1 1 calc R . .
C117 C 1.06409(18) 1.01589(14) 0.78455(13) 0.0192(5) Uani 1 1 d . . .
H11G H 1.1127 1.0037 0.8258 0.080 Uiso 1 1 calc R . .
H11H H 1.1034 1.0214 0.7382 0.080 Uiso 1 1 calc R . .
C118 C 0.95702(18) 0.93971(14) 0.77006(12) 0.0176(4) Uani 1 1 d . . .
C119 C 0.9571(2) 0.85669(14) 0.78636(14) 0.0231(5) Uani 1 1 d . . .
H119 H 1.0207 0.8486 0.8122 0.080 Uiso 1 1 calc R . .
C120 C 0.8616(2) 0.78610(15) 0.76385(15) 0.0270(5) Uani 1 1 d . . .
H120 H 0.8601 0.7301 0.7745 0.080 Uiso 1 1 calc R . .
C121 C 0.7682(2) 0.80067(15) 0.72513(14) 0.0254(5) Uani 1 1 d . . .
H121 H 0.7039 0.7544 0.7076 0.080 Uiso 1 1 calc R . .
C122 C 0.77303(19) 0.88543(15) 0.71319(13) 0.0223(5) Uani 1 1 d . . .
H122 H 0.7095 0.8952 0.6889 0.080 Uiso 1 1 calc R . .
C123 C 0.7929(2) 1.18200(15) 0.52862(14) 0.0243(5) Uani 1 1 d . . .
C124 C 0.77393(18) 1.02002(14) 0.53059(12) 0.0192(5) Uani 1 1 d . . .
C125 C 0.8844(2) 1.27068(15) 0.82996(16) 0.0287(5) Uani 1 1 d . . .
H125 H 0.9427 1.2643 0.8635 0.080 Uiso 1 1 calc R . .
C126 C 0.7311(3) 1.3308(2) 0.80776(19) 0.0559(9) Uani 1 1 d . . .
H12A H 0.7452 1.3262 0.7544 0.080 Uiso 1 1 calc R . .
H12B H 0.7255 1.3876 0.8209 0.080 Uiso 1 1 calc R . .
H12C H 0.6615 1.2873 0.8156 0.080 Uiso 1 1 calc R . .
C127 C 0.8378(2) 1.34744(18) 0.93877(16) 0.0370(6) Uani 1 1 d . . .
H12D H 0.7743 1.3136 0.9634 0.080 Uiso 1 1 calc R . .
H12E H 0.8423 1.4077 0.9442 0.080 Uiso 1 1 calc R . .
H12F H 0.9061 1.3405 0.9627 0.080 Uiso 1 1 calc R . .
C128 C 0.64464(19) 1.10840(15) 0.67613(14) 0.0234(5) Uani 1 1 d . . .
H128 H 0.6787 1.1683 0.6851 0.080 Uiso 1 1 calc R . .
C129 C 0.4803(2) 1.14055(18) 0.62029(19) 0.0434(7) Uani 1 1 d . . .
H12G H 0.4197 1.1339 0.6526 0.080 Uiso 1 1 calc R . .
H12H H 0.4497 1.1282 0.5670 0.080 Uiso 1 1 calc R . .
H12I H 0.5307 1.1992 0.6282 0.080 Uiso 1 1 calc R . .
C130 C 0.4817(2) 0.98754(16) 0.62693(17) 0.0330(6) Uani 1 1 d . . .
H13A H 0.5350 0.9556 0.6275 0.080 Uiso 1 1 calc R . .
H13B H 0.4374 0.9760 0.5775 0.080 Uiso 1 1 calc R . .
H13C H 0.4327 0.9698 0.6670 0.080 Uiso 1 1 calc R . .

loop_
_atom_site_aniso_label
_atom_site_aniso_U_11
_atom_site_aniso_U_22
_atom_site_aniso_U_33
_atom_site_aniso_U_23
_atom_site_aniso_U_13
_atom_site_aniso_U_12
Mn1 0.01773(17) 0.01858(17) 0.02030(18) -0.00100(13) 0.00305(13) 0.00538(13)
Mn2 0.01887(17) 0.01569(16) 0.01944(18) 0.00288(13) 0.00149(13) 0.00628(13)
Mn11 0.01706(16) 0.01581(16) 0.01766(17) 0.00209(12) 0.00156(13) 0.00679(13)
Mn12 0.01484(16) 0.01823(16) 0.01781(17) 0.00012(13) 0.00007(13) 0.00610(13)
Cl1 0.0228(3) 0.0197(3) 0.0252(3) 0.0013(2) 0.0022(2) 0.0076(2)
Cl2 0.0355(4) 0.0540(4) 0.0355(4) 0.0024(3) 0.0069(3) 0.0222(3)
N1 0.0163(9) 0.0201(9) 0.0198(10) 0.0013(7) 0.0025(7) 0.0028(7)
N2 0.0172(9) 0.0189(9) 0.0216(10) 0.0027(7) 0.0028(8) 0.0057(7)
N3 0.0213(10) 0.0170(9) 0.0230(10) 0.0037(7) 0.0036(8) 0.0073(8)
N4 0.0258(10) 0.0228(10) 0.0218(10) 0.0033(8) 0.0029(8) 0.0108(8)
N5 0.0203(9) 0.0186(9) 0.0232(10) 0.0023(8) 0.0017(8) 0.0079(8)
N6 0.0246(10) 0.0256(10) 0.0304(11) -0.0061(9) -0.0036(9) 0.0093(9)
N7 0.0203(10) 0.0216(10) 0.0239(10) 0.0065(8) 0.0029(8) 0.0071(8)
N11 0.0186(9) 0.0151(9) 0.0189(10) 0.0016(7) 0.0014(7) 0.0069(7)
N12 0.0188(9) 0.0161(9) 0.0165(9) -0.0004(7) 0.0002(7) 0.0059(7)
N13 0.0154(9) 0.0171(9) 0.0187(9) -0.0018(7) -0.0006(7) 0.0051(7)
N14 0.0207(10) 0.0268(10) 0.0202(10) 0.0004(8) 0.0021(8) 0.0094(8)
N15 0.0180(9) 0.0195(9) 0.0172(9) 0.0008(7) 0.0010(7) 0.0053(7)
N16 0.0304(11) 0.0278(11) 0.0326(12) -0.0003(9) 0.0053(9) 0.0153(9)
N17 0.0188(10) 0.0254(10) 0.0262(11) 0.0039(8) -0.0017(8) 0.0083(8)
O1 0.0385(10) 0.0437(11) 0.0211(10) -0.0045(8) -0.0015(8) 0.0124(9)
O2 0.0386(11) 0.0243(9) 0.0420(11) 0.0046(8) 0.0091(9) 0.0014(8)
O3 0.0312(10) 0.0312(9) 0.0286(10) -0.0074(7) -0.0009(8) 0.0049(8)
O4 0.0279(9) 0.0219(8) 0.0256(9) 0.0063(7) 0.0006(7) 0.0106(7)
O5 0.0245(9) 0.0505(11) 0.0315(10) -0.0019(8) 0.0027(8) 0.0160(8)
O6 0.0414(11) 0.0274(9) 0.0547(13) 0.0153(9) 0.0209(10) 0.0094(8)
O7 0.0463(11) 0.0237(9) 0.0321(10) 0.0006(7) 0.0062(8) 0.0176(8)
O8 0.0442(11) 0.0333(10) 0.0287(10) -0.0069(8) -0.0099(8) 0.0126(8)
O11 0.0458(11) 0.0355(10) 0.0527(13) 0.0068(9) 0.0165(10) 0.0281(9)
O12 0.0278(9) 0.0231(9) 0.0287(9) 0.0033(7) 0.0045(7) 0.0007(7)
O13 0.0336(10) 0.0224(8) 0.0323(10) -0.0035(7) 0.0044(8) 0.0117(7)
O14 0.0176(8) 0.0256(8) 0.0249(9) 0.0007(7) -0.0012(6) 0.0085(7)
O15A 0.0587(19) 0.077(2) 0.080(2) 0.0341(18) 0.0154(17) 0.0438(17)
O16A 0.053(2) 0.271(7) 0.134(4) -0.155(5) -0.042(3) 0.070(3)
O17A 0.073(2) 0.096(3) 0.127(4) 0.065(3) 0.062(2) 0.042(2)
O15B 0.0587(19) 0.077(2) 0.080(2) 0.0341(18) 0.0154(17) 0.0438(17)
O16B 0.053(2) 0.271(7) 0.134(4) -0.155(5) -0.042(3) 0.070(3)
O17B 0.073(2) 0.096(3) 0.127(4) 0.065(3) 0.062(2) 0.042(2)
O18 0.0388(11) 0.0614(14) 0.0488(13) -0.0035(10) 0.0074(10) 0.0254(10)
C1 0.0213(11) 0.0222(11) 0.0245(12) 0.0071(9) -0.0004(9) 0.0012(9)
C2 0.0177(11) 0.0243(11) 0.0194(12) 0.0026(9) 0.0000(9) 0.0003(9)
C3 0.0172(11) 0.0167(11) 0.0259(12) 0.0031(9) -0.0010(9) 0.0008(9)
C4 0.0243(12) 0.0319(13) 0.0199(12) 0.0010(10) 0.0018(10) 0.0035(10)
C5 0.0199(11) 0.0296(12) 0.0207(12) -0.0015(9) 0.0083(9) 0.0036(10)
C6 0.0173(11) 0.0299(13) 0.0257(13) -0.0006(10) 0.0057(9) 0.0031(10)
C7 0.0200(12) 0.0371(14) 0.0318(14) 0.0012(11) 0.0063(10) 0.0127(10)
C8 0.0308(13) 0.0296(13) 0.0356(14) -0.0024(11) 0.0125(11) 0.0138(11)
C9 0.0261(13) 0.0316(13) 0.0275(13) -0.0066(10) 0.0086(10) 0.0064(10)
C10 0.0245(12) 0.0162(11) 0.0320(13) 0.0058(9) 0.0029(10) 0.0052(9)
C11 0.0368(14) 0.0223(12) 0.0288(13) 0.0035(10) 0.0072(11) 0.0167(11)
C12 0.0306(13) 0.0255(12) 0.0213(12) 0.0007(9) 0.0035(10) 0.0153(10)
C13 0.0383(15) 0.0405(15) 0.0333(14) 0.0043(12) 0.0089(12) 0.0256(12)
C14 0.0355(15) 0.0544(18) 0.0356(15) 0.0044(13) 0.0140(12) 0.0232(13)
C15 0.0351(15) 0.0418(15) 0.0326(15) 0.0086(12) 0.0119(12) 0.0130(12)
C16 0.0314(13) 0.0297(13) 0.0259(13) 0.0075(10) 0.0075(10) 0.0122(11)
C17 0.0222(12) 0.0217(11) 0.0246(12) 0.0058(9) -0.0003(9) 0.0086(9)
C18 0.0204(11) 0.0225(11) 0.0190(11) 0.0016(9) 0.0037(9) 0.0094(9)
C19 0.0225(12) 0.0274(12) 0.0280(13) 0.0008(10) 0.0000(10) 0.0121(10)
C20 0.0211(12) 0.0267(13) 0.0374(15) -0.0056(11) -0.0004(10) 0.0061(10)
C21 0.0260(13) 0.0189(11) 0.0375(14) -0.0033(10) 0.0023(11) 0.0058(10)
C22 0.0251(12) 0.0188(11) 0.0290(13) 0.0011(9) 0.0025(10) 0.0086(9)
C23 0.0186(11) 0.0205(11) 0.0314(14) 0.0041(10) 0.0054(10) 0.0065(9)
C24 0.0271(12) 0.0240(12) 0.0234(12) -0.0012(9) 0.0029(10) 0.0109(10)
C25 0.0297(13) 0.0216(11) 0.0190(12) 0.0026(9) 0.0032(10) 0.0059(10)
C26 0.0275(14) 0.0316(14) 0.0458(17) -0.0086(12) -0.0077(12) 0.0087(11)
C27 0.0353(16) 0.0543(19) 0.073(2) -0.0335(17) -0.0123(15) 0.0245(15)
C28 0.0226(12) 0.0206(11) 0.0234(12) 0.0037(9) 0.0061(10) 0.0071(9)
C29 0.0278(13) 0.0407(15) 0.0323(14) 0.0126(12) 0.0005(11) 0.0150(11)
C30 0.0348(14) 0.0197(12) 0.0330(14) 0.0031(10) 0.0044(11) 0.0059(10)
C101 0.0163(11) 0.0163(10) 0.0266(12) 0.0019(9) 0.0020(9) 0.0050(8)
C102 0.0178(11) 0.0137(10) 0.0236(12) 0.0014(8) 0.0032(9) 0.0050(8)
C103 0.0182(11) 0.0134(10) 0.0241(12) -0.0006(8) -0.0008(9) 0.0053(8)
C104 0.0197(11) 0.0265(12) 0.0252(12) 0.0040(10) 0.0064(9) 0.0064(10)
C105 0.0204(11) 0.0235(11) 0.0185(11) 0.0059(9) 0.0064(9) 0.0094(9)
C106 0.0261(12) 0.0232(11) 0.0184(11) 0.0009(9) 0.0054(9) 0.0096(10)
C107 0.0265(12) 0.0310(13) 0.0164(12) -0.0003(9) 0.0024(9) 0.0077(10)
C108 0.0253(12) 0.0376(14) 0.0217(12) 0.0111(10) 0.0030(10) 0.0137(11)
C109 0.0272(12) 0.0240(12) 0.0269(13) 0.0112(10) 0.0071(10) 0.0109(10)
C110 0.0178(11) 0.0178(11) 0.0224(12) 0.0011(9) -0.0003(9) 0.0025(9)
C111 0.0212(11) 0.0260(12) 0.0174(11) -0.0016(9) -0.0026(9) 0.0061(9)
C112 0.0223(11) 0.0172(11) 0.0200(12) 0.0000(9) -0.0003(9) 0.0057(9)
C113 0.0276(13) 0.0324(13) 0.0211(12) 0.0017(10) -0.0014(10) 0.0079(10)
C114 0.0342(14) 0.0357(14) 0.0226(13) 0.0024(10) 0.0047(11) 0.0069(11)
C115 0.0282(13) 0.0334(13) 0.0280(13) 0.0030(10) 0.0081(11) 0.0110(11)
C116 0.0224(12) 0.0305(13) 0.0257(13) 0.0021(10) 0.0013(10) 0.0098(10)
C117 0.0165(11) 0.0178(11) 0.0233(12) -0.0009(9) -0.0014(9) 0.0066(9)
C118 0.0194(11) 0.0193(11) 0.0149(11) -0.0013(8) 0.0014(9) 0.0076(9)
C119 0.0241(12) 0.0212(11) 0.0242(12) 0.0002(9) -0.0003(10) 0.0087(9)
C120 0.0294(13) 0.0182(11) 0.0319(14) 0.0008(10) -0.0006(10) 0.0064(10)
C121 0.0252(12) 0.0215(12) 0.0252(13) -0.0003(9) -0.0002(10) 0.0020(10)
C122 0.0192(11) 0.0237(12) 0.0213(12) 0.0014(9) -0.0012(9) 0.0034(9)
C123 0.0247(12) 0.0229(12) 0.0259(13) 0.0050(9) 0.0042(10) 0.0074(10)
C124 0.0188(11) 0.0250(12) 0.0156(11) -0.0019(9) -0.0006(9) 0.0107(10)
C125 0.0242(12) 0.0205(12) 0.0401(15) -0.0035(11) 0.0019(11) 0.0063(10)
C126 0.070(2) 0.075(2) 0.0437(19) -0.0014(16) -0.0014(16) 0.056(2)
C127 0.0389(15) 0.0349(14) 0.0377(16) -0.0084(12) 0.0042(12) 0.0140(12)
C128 0.0208(12) 0.0256(12) 0.0235(12) 0.0013(9) 0.0010(9) 0.0072(10)
C129 0.0348(15) 0.0374(15) 0.059(2) 0.0074(14) -0.0153(14) 0.0174(13)
C130 0.0227(13) 0.0290(13) 0.0443(16) -0.0010(11) -0.0031(11) 0.0061(10)

loop_
_atom_type_symbol
_atom_type_description
_atom_type_scat_dispersion_real
_atom_type_scat_dispersion_imag
_atom_type_scat_source
C C 0.0033 0.0016 'International Tables Vol C Tables 4.2.6.8 and 6.1.1.4'
H H 0.0000 0.0000 'International Tables Vol C Tables 4.2.6.8 and 6.1.1.4'
N N 0.0061 0.0033 'International Tables Vol C Tables 4.2.6.8 and 6.1.1.4'
O O 0.0106 0.0060 'International Tables Vol C Tables 4.2.6.8 and 6.1.1.4'
Cl Cl 0.1484 0.1585 'International Tables Vol C Tables 4.2.6.8 and 6.1.1.4'
Mn Mn 0.3368 0.7283 'International Tables Vol C Tables 4.2.6.8 and 6.1.1.4'

loop_
_geom_angle_atom_site_label_1
_geom_angle_atom_site_label_2
_geom_angle_atom_site_label_3
_geom_angle
_geom_angle_site_symmetry_1
_geom_angle_site_symmetry_3
_geom_angle_publ_flag
C23 Mn1 C24 92.77(11) . . ?
C23 Mn1 N1 96.88(9) . . ?
C24 Mn1 N1 101.87(9) . . ?
C23 Mn1 C7 91.29(10) . . ?
C24 Mn1 C7 124.09(10) . . ?
N1 Mn1 C7 132.85(9) . . ?
C23 Mn1 C8 118.32(11) . . ?
C24 Mn1 C8 93.09(10) . . ?
N1 Mn1 C8 141.02(9) . . ?
C7 Mn1 C8 38.84(10) . . ?
C23 Mn1 C6 100.66(10) . . ?
C24 Mn1 C6 158.04(10) . . ?
N1 Mn1 C6 93.74(8) . . ?
C7 Mn1 C6 39.20(10) . . ?
C8 Mn1 C6 65.26(10) . . ?
C23 Mn1 C5 137.18(10) . . ?
C24 Mn1 C5 130.02(10) . . ?
N1 Mn1 C5 77.89(8) . . ?
C7 Mn1 C5 65.35(10) . . ?
C8 Mn1 C5 65.15(10) . . ?
C6 Mn1 C5 38.81(9) . . ?
C23 Mn1 C9 155.83(10) . . ?
C24 Mn1 C9 96.52(10) . . ?
N1 Mn1 C9 102.93(9) . . ?
C7 Mn1 C9 65.06(10) . . ?
C8 Mn1 C9 39.07(10) . . ?
C6 Mn1 C9 64.65(9) . . ?
C5 Mn1 C9 38.27(9) . . ?
O4 Mn2 O3 96.77(7) . . ?
O4 Mn2 N2 118.38(7) . . ?
O3 Mn2 N2 94.91(7) . . ?
O4 Mn2 N5 93.42(6) . . ?
O3 Mn2 N5 159.28(7) . . ?
N2 Mn2 N5 96.04(7) . . ?
O4 Mn2 N4 93.98(7) . . ?
O3 Mn2 N4 83.14(7) . . ?
N2 Mn2 N4 147.52(7) . . ?
N5 Mn2 N4 78.18(7) . . ?
O4 Mn2 N3 164.10(7) . . ?
O3 Mn2 N3 90.12(7) . . ?
N2 Mn2 N3 75.04(7) . . ?
N5 Mn2 N3 75.85(6) . . ?
N4 Mn2 N3 72.55(6) . . ?
C123 Mn11 C124 93.08(10) . . ?
C123 Mn11 N11 99.47(9) . . ?
C124 Mn11 N11 101.29(9) . . ?
C123 Mn11 C108 93.04(10) . . ?
C124 Mn11 C108 115.63(10) . . ?
N11 Mn11 C108 140.24(9) . . ?
C123 Mn11 C107 124.75(10) . . ?
C124 Mn11 C107 89.51(10) . . ?
N11 Mn11 C107 133.96(8) . . ?
C108 Mn11 C107 38.94(9) . . ?
C123 Mn11 C109 95.57(10) . . ?
C124 Mn11 C109 153.78(10) . . ?
N11 Mn11 C109 101.62(9) . . ?
C108 Mn11 C109 39.29(9) . . ?
C107 Mn11 C109 65.29(9) . . ?
C123 Mn11 C106 157.64(10) . . ?
C124 Mn11 C106 100.71(9) . . ?
N11 Mn11 C106 95.02(8) . . ?
C108 Mn11 C106 65.16(9) . . ?
C107 Mn11 C106 38.97(9) . . ?
C109 Mn11 C106 64.69(9) . . ?
C123 Mn11 C105 129.13(10) . . ?
C124 Mn11 C105 137.63(9) . . ?
N11 Mn11 C105 77.79(8) . . ?
C108 Mn11 C105 65.27(9) . . ?
C107 Mn11 C105 65.15(9) . . ?
C109 Mn11 C105 38.50(8) . . ?
C106 Mn11 C105 38.56(9) . . ?
O14 Mn12 N12 120.80(7) . . ?
O14 Mn12 O13 88.53(6) . . ?
N12 Mn12 O13 91.33(7) . . ?
O14 Mn12 N15 89.93(6) . . ?
N12 Mn12 N15 99.70(7) . . ?
O13 Mn12 N15 167.97(7) . . ?
O14 Mn12 N14 92.76(7) . . ?
N12 Mn12 N14 145.85(7) . . ?
O13 Mn12 N14 82.81(7) . . ?
N15 Mn12 N14 85.35(7) . . ?
O14 Mn12 N13 160.45(6) . . ?
N12 Mn12 N13 75.52(7) . . ?
O13 Mn12 N13 102.58(6) . . ?
N15 Mn12 N13 75.84(6) . . ?
N14 Mn12 N13 73.06(7) . . ?
O5 Cl1 O7 109.79(11) . . ?
O5 Cl1 O6 109.75(12) . . ?
O7 Cl1 O6 109.89(11) . . ?
O5 Cl1 O8 109.00(11) . . ?
O7 Cl1 O8 109.19(11) . . ?
O6 Cl1 O8 109.19(12) . . ?
O16A Cl2 O16B 138.1(6) . . ?
O16A Cl2 O17B 48.7(4) . . ?
O16B Cl2 O17B 108.9(3) . . ?
O16A Cl2 O15B 62.9(5) . . ?
O16B Cl2 O15B 108.8(3) . . ?
O17B Cl2 O15B 108.7(3) . . ?
O16A Cl2 O17A 117.0(4) . . ?
O16B Cl2 O17A 38.6(5) . . ?
O17B Cl2 O17A 123.4(5) . . ?
O15B Cl2 O17A 70.2(4) . . ?
O16A Cl2 O18 109.59(19) . . ?
O16B Cl2 O18 112.0(6) . . ?
O17B Cl2 O18 123.0(5) . . ?
O15B Cl2 O18 93.9(5) . . ?
O17A Cl2 O18 113.3(2) . . ?
O16A Cl2 O15A 106.5(4) . . ?
O16B Cl2 O15A 67.4(5) . . ?
O17B Cl2 O15A 57.9(5) . . ?
O15B Cl2 O15A 160.8(5) . . ?
O17A Cl2 O15A 104.3(2) . . ?
O18 Cl2 O15A 105.01(17) . . ?
C2 N1 N2 108.37(18) . . ?
C2 N1 Mn1 120.12(15) . . ?
N2 N1 Mn1 130.01(14) . . ?
C3 N2 N1 107.33(18) . . ?
C3 N2 Mn2 116.33(14) . . ?
N1 N2 Mn2 133.46(14) . . ?
C11 N3 C17 112.34(18) . . ?
C11 N3 C10 113.17(18) . . ?
C17 N3 C10 110.35(18) . . ?
C11 N3 Mn2 106.46(13) . . ?
C17 N3 Mn2 108.93(12) . . ?
C10 N3 Mn2 105.19(13) . . ?
C16 N4 C12 117.8(2) . . ?
C16 N4 Mn2 124.84(15) . . ?
C12 N4 Mn2 115.33(15) . . ?
C22 N5 C18 117.89(19) . . ?
C22 N5 Mn2 123.66(15) . . ?
C18 N5 Mn2 115.66(14) . . ?
C25 N6 C27 121.3(2) . . ?
C25 N6 C26 121.1(2) . . ?
C27 N6 C26 117.5(2) . . ?
C28 N7 C29 120.9(2) . . ?
C28 N7 C30 121.4(2) . . ?
C29 N7 C30 117.57(19) . . ?
C102 N11 N12 108.49(17) . . ?
C102 N11 Mn11 120.82(15) . . ?
N12 N11 Mn11 130.63(14) . . ?
C103 N12 N11 107.49(18) . . ?
C103 N12 Mn12 116.48(14) . . ?
N11 N12 Mn12 135.71(14) . . ?
C111 N13 C117 112.06(17) . . ?
C111 N13 C110 111.96(17) . . ?
C117 N13 C110 109.00(17) . . ?
C111 N13 Mn12 112.47(13) . . ?
C117 N13 Mn12 106.63(12) . . ?
C110 N13 Mn12 104.30(12) . . ?
C112 N14 C116 118.5(2) . . ?
C112 N14 Mn12 118.74(15) . . ?
C116 N14 Mn12 122.57(15) . . ?
C122 N15 C118 118.22(19) . . ?
C122 N15 Mn12 126.18(15) . . ?
C118 N15 Mn12 114.80(14) . . ?
C125 N16 C126 120.7(2) . . ?
C125 N16 C127 120.3(2) . . ?
C126 N16 C127 118.4(2) . . ?
C128 N17 C130 121.0(2) . . ?
C128 N17 C129 121.1(2) . . ?
C130 N17 C129 117.6(2) . . ?
C25 O3 Mn2 141.76(16) . . ?
C28 O4 Mn2 131.68(15) . . ?
C125 O13 Mn12 123.77(16) . . ?
C128 O14 Mn12 127.08(15) . . ?
C3 C1 C2 104.3(2) . . ?
N1 C2 C1 109.6(2) . . ?
N1 C2 C4 116.1(2) . . ?
C1 C2 C4 134.2(2) . . ?
N2 C3 C1 110.4(2) . . ?
N2 C3 C10 117.6(2) . . ?
C1 C3 C10 132.1(2) . . ?
C2 C4 C5 107.71(19) . . ?
C9 C5 C6 108.0(2) . . ?
C9 C5 C4 124.0(2) . . ?
C6 C5 C4 126.5(2) . . ?
C9 C5 Mn1 71.02(14) . . ?
C6 C5 Mn1 70.08(13) . . ?
C4 C5 Mn1 113.75(15) . . ?
C5 C6 C7 107.8(2) . . ?
C5 C6 Mn1 71.11(13) . . ?
C7 C6 Mn1 69.68(13) . . ?
C8 C7 C6 108.2(2) . . ?
C8 C7 Mn1 71.09(14) . . ?
C6 C7 Mn1 71.11(13) . . ?
C7 C8 C9 107.7(2) . . ?
C7 C8 Mn1 70.07(14) . . ?
C9 C8 Mn1 71.34(14) . . ?
C5 C9 C8 108.3(2) . . ?
C5 C9 Mn1 70.70(13) . . ?
C8 C9 Mn1 69.59(14) . . ?
N3 C10 C3 108.29(17) . . ?
N3 C11 C12 110.22(18) . . ?
N4 C12 C13 122.0(2) . . ?
N4 C12 C11 115.5(2) . . ?
C13 C12 C11 122.5(2) . . ?
C12 C13 C14 119.6(2) . . ?
C15 C14 C13 118.1(2) . . ?
C16 C15 C14 119.3(3) . . ?
N4 C16 C15 123.2(2) . . ?
N3 C17 C18 114.86(18) . . ?
N5 C18 C19 122.0(2) . . ?
N5 C18 C17 117.67(19) . . ?
C19 C18 C17 120.2(2) . . ?
C18 C19 C20 119.3(2) . . ?
C21 C20 C19 119.1(2) . . ?
C22 C21 C20 118.5(2) . . ?
N5 C22 C21 123.2(2) . . ?
O1 C23 Mn1 175.4(2) . . ?
O2 C24 Mn1 173.6(2) . . ?
O3 C25 N6 123.2(2) . . ?
O4 C28 N7 123.6(2) . . ?
C103 C101 C102 104.26(19) . . ?
N11 C102 C101 109.48(19) . . ?
N11 C102 C104 117.39(19) . . ?
C101 C102 C104 133.1(2) . . ?
N12 C103 C101 110.3(2) . . ?
N12 C103 C110 118.51(19) . . ?
C101 C103 C110 131.2(2) . . ?
C105 C104 C102 108.62(18) . . ?
C109 C105 C106 108.2(2) . . ?
C109 C105 C104 125.5(2) . . ?
C106 C105 C104 125.1(2) . . ?
C109 C105 Mn11 70.54(13) . . ?
C106 C105 Mn11 70.69(12) . . ?
C104 C105 Mn11 114.80(15) . . ?
C105 C106 C107 107.9(2) . . ?
C105 C106 Mn11 70.76(13) . . ?
C107 C106 Mn11 69.36(13) . . ?
C108 C107 C106 108.2(2) . . ?
C108 C107 Mn11 70.41(14) . . ?
C106 C107 Mn11 71.67(13) . . ?
C107 C108 C109 107.9(2) . . ?
C107 C108 Mn11 70.65(13) . . ?
C109 C108 Mn11 71.45(13) . . ?
C105 C109 C108 107.7(2) . . ?
C105 C109 Mn11 70.96(13) . . ?
C108 C109 Mn11 69.26(13) . . ?
N13 C110 C103 109.18(17) . . ?
N13 C111 C112 114.09(18) . . ?
N14 C112 C113 121.8(2) . . ?
N14 C112 C111 118.2(2) . . ?
C113 C112 C111 119.7(2) . . ?
C114 C113 C112 119.3(2) . . ?
C113 C114 C115 119.2(2) . . ?
C116 C115 C114 118.3(2) . . ?
N14 C116 C115 122.9(2) . . ?
N13 C117 C118 114.55(17) . . ?
N15 C118 C119 121.9(2) . . ?
N15 C118 C117 117.36(18) . . ?
C119 C118 C117 120.55(19) . . ?
C120 C119 C118 119.5(2) . . ?
C119 C120 C121 118.7(2) . . ?
C122 C121 C120 118.6(2) . . ?
N15 C122 C121 123.1(2) . . ?
O11 C123 Mn11 173.8(2) . . ?
O12 C124 Mn11 172.56(19) . . ?
O13 C125 N16 125.0(2) . . ?
O14 C128 N17 124.4(2) . . ?

loop_
_geom_bond_atom_site_label_1
_geom_bond_atom_site_label_2
_geom_bond_distance
_geom_bond_site_symmetry_2
_geom_bond_publ_flag
Mn1 C23 1.762(3) . ?
Mn1 C24 1.775(2) . ?
Mn1 N1 2.0160(19) . ?
Mn1 C7 2.116(2) . ?
Mn1 C8 2.130(2) . ?
Mn1 C6 2.135(2) . ?
Mn1 C5 2.149(2) . ?
Mn1 C9 2.153(2) . ?
Mn2 O4 2.1030(15) . ?
Mn2 O3 2.1538(17) . ?
Mn2 N2 2.1695(19) . ?
Mn2 N5 2.2689(19) . ?
Mn2 N4 2.332(2) . ?
Mn2 N3 2.3722(18) . ?
Mn1 Mn2 4.2550(5) . ?
Mn11 C123 1.764(2) . ?
Mn11 C124 1.767(2) . ?
Mn11 N11 2.0148(18) . ?
Mn11 C108 2.117(2) . ?
Mn11 C107 2.120(2) . ?
Mn11 C109 2.146(2) . ?
Mn11 C106 2.151(2) . ?
Mn11 C105 2.152(2) . ?
Mn12 O14 2.1119(15) . ?
Mn12 N12 2.1464(18) . ?
Mn12 O13 2.2557(16) . ?
Mn12 N15 2.2881(18) . ?
Mn12 N14 2.2923(19) . ?
Mn12 N13 2.3647(18) . ?
Mn11 Mn12 4.2121(5) . ?
Cl1 O5 1.4344(18) . ?
Cl1 O7 1.4377(17) . ?
Cl1 O6 1.4378(18) . ?
Cl1 O8 1.4482(18) . ?
Cl2 O16A 1.378(4) . ?
Cl2 O16B 1.398(7) . ?
Cl2 O17B 1.398(7) . ?
Cl2 O15B 1.400(7) . ?
Cl2 O17A 1.415(4) . ?
Cl2 O18 1.424(2) . ?
Cl2 O15A 1.460(3) . ?
N1 C2 1.354(3) . ?
N1 N2 1.362(3) . ?
N2 C3 1.359(3) . ?
N3 C11 1.473(3) . ?
N3 C17 1.479(3) . ?
N3 C10 1.486(3) . ?
N4 C16 1.338(3) . ?
N4 C12 1.351(3) . ?
N5 C22 1.347(3) . ?
N5 C18 1.349(3) . ?
N6 C25 1.316(3) . ?
N6 C27 1.457(3) . ?
N6 C26 1.459(3) . ?
N7 C28 1.318(3) . ?
N7 C29 1.460(3) . ?
N7 C30 1.462(3) . ?
N11 C102 1.349(3) . ?
N11 N12 1.362(3) . ?
N12 C103 1.354(3) . ?
N13 C111 1.474(3) . ?
N13 C117 1.482(3) . ?
N13 C110 1.495(3) . ?
N14 C112 1.340(3) . ?
N14 C116 1.351(3) . ?
N15 C122 1.344(3) . ?
N15 C118 1.346(3) . ?
N16 C125 1.323(3) . ?
N16 C126 1.456(4) . ?
N16 C127 1.458(3) . ?
N17 C128 1.310(3) . ?
N17 C130 1.455(3) . ?
N17 C129 1.460(3) . ?
O1 C23 1.167(3) . ?
O2 C24 1.169(3) . ?
O3 C25 1.248(3) . ?
O4 C28 1.251(3) . ?
O11 C123 1.174(3) . ?
O12 C124 1.170(3) . ?
O13 C125 1.241(3) . ?
O14 C128 1.252(3) . ?
C1 C3 1.382(3) . ?
C1 C2 1.395(3) . ?
C2 C4 1.502(3) . ?
C3 C10 1.502(3) . ?
C4 C5 1.508(3) . ?
C5 C9 1.410(3) . ?
C5 C6 1.423(3) . ?
C6 C7 1.426(4) . ?
C7 C8 1.412(4) . ?
C8 C9 1.432(4) . ?
C11 C12 1.505(3) . ?
C12 C13 1.384(4) . ?
C13 C14 1.388(4) . ?
C14 C15 1.380(4) . ?
C15 C16 1.379(4) . ?
C17 C18 1.516(3) . ?
C18 C19 1.383(3) . ?
C19 C20 1.384(3) . ?
C20 C21 1.381(4) . ?
C21 C22 1.379(3) . ?
C101 C103 1.384(3) . ?
C101 C102 1.398(3) . ?
C102 C104 1.504(3) . ?
C103 C110 1.503(3) . ?
C104 C105 1.502(3) . ?
C105 C109 1.417(3) . ?
C105 C106 1.420(3) . ?
C106 C107 1.425(3) . ?
C107 C108 1.413(3) . ?
C108 C109 1.434(4) . ?
C111 C112 1.512(3) . ?
C112 C113 1.390(3) . ?
C113 C114 1.381(4) . ?
C114 C115 1.390(4) . ?
C115 C116 1.378(3) . ?
C117 C118 1.507(3) . ?
C118 C119 1.389(3) . ?
C119 C120 1.385(3) . ?
C120 C121 1.389(3) . ?
C121 C122 1.383(3) . ?
